data_7206062
loop_
_publ_author_name
'Lin, Sheng-Hsun'
'Wu, Fang-Iy'
'Tsai, Hsiu-Yun'
'Chou, Pei-Yu'
'Chou, Ho-Hsiu'
'Cheng, Chien-Hong'
'Liu, Rai-Shung'

_publ_section_title
;
 Highly efficient deep-blue organic electroluminescent devices doped
 with hexaphenylanthracene fluorophores
;
_journal_issue 22
_journal_name_full 'Journal of Materials Chemistry'
_journal_page_first 8122
_journal_paper_doi 10.1039/c1jm10424a
_journal_volume 21
_journal_year 2011
_chemical_formula_sum 'C35 H31 F6'
_chemical_formula_weight 565.60
_chemical_name_systematic
;
?
;
_space_group_IT_number 15
_symmetry_cell_setting monoclinic
_symmetry_space_group_name_Hall '-C 2yc'
_symmetry_space_group_name_H-M 'C 1 2/c 1'
_atom_sites_solution_hydrogens geom
_atom_sites_solution_primary direct
_atom_sites_solution_secondary difmap
_audit_creation_method SHELXL-97
_cell_angle_alpha 90.00
_cell_angle_beta 123.128(6)
_cell_angle_gamma 90.00
_cell_formula_units_Z 8
_cell_length_a 19.118(3)
_cell_length_b 27.955(5)
_cell_length_c 13.258(2)
_cell_measurement_reflns_used 1355
_cell_measurement_temperature 296(2)
_cell_measurement_theta_max 25
_cell_measurement_theta_min 2.5
_cell_volume 5933.9(17)
_computing_cell_refinement 'Bruker APEX2'
_computing_data_collection 'Bruker APEX2'
_computing_data_reduction 'Bruker Saint'
_computing_molecular_graphics 'Bruker APEX2'
_computing_publication_material 'Bruker APEX2'
_computing_structure_refinement 'Shelxtl-97 (Sheldrick, 2008)'
_computing_structure_solution 'Shelxtl-97 (Sheldrick, 2008)'
_diffrn_ambient_temperature 296(2)
_diffrn_measured_fraction_theta_full 0.994
_diffrn_measured_fraction_theta_max 0.994
_diffrn_measurement_device_type 'CCD area detector'
_diffrn_measurement_method 'phi and omega scans'
_diffrn_radiation_monochromator graphite
_diffrn_radiation_source 'fine-focus sealed tube'
_diffrn_radiation_type MoK\a
_diffrn_radiation_wavelength 0.71073
_diffrn_reflns_av_R_equivalents 0.2174
_diffrn_reflns_av_sigmaI/netI 0.1942
_diffrn_reflns_limit_h_max 23
_diffrn_reflns_limit_h_min -22
_diffrn_reflns_limit_k_max 34
_diffrn_reflns_limit_k_min -34
_diffrn_reflns_limit_l_max 14
_diffrn_reflns_limit_l_min -16
_diffrn_reflns_number 44436
_diffrn_reflns_theta_full 26.43
_diffrn_reflns_theta_max 26.43
_diffrn_reflns_theta_min 1.46
_exptl_absorpt_coefficient_mu 0.099
_exptl_absorpt_correction_T_max 0.7454
_exptl_absorpt_correction_T_min 0.5824
_exptl_absorpt_correction_type empirical
_exptl_crystal_colour 'Pale Yellow'
_exptl_crystal_density_diffrn 1.266
_exptl_crystal_density_meas ?
_exptl_crystal_density_method 'not measured'
_exptl_crystal_description Acicular
_exptl_crystal_F_000 2360
_exptl_crystal_size_max 0.12
_exptl_crystal_size_mid 0.02
_exptl_crystal_size_min 0.02
_refine_diff_density_max 0.635
_refine_diff_density_min -0.495
_refine_diff_density_rms 0.097
_refine_ls_extinction_coef 0.0048(5)
_refine_ls_extinction_expression Fc^*^=kFc[1+0.001xFc^2^\l^3^/sin(2\q)]^-1/4^
_refine_ls_extinction_method SHELXL
_refine_ls_goodness_of_fit_ref 0.963
_refine_ls_hydrogen_treatment constr
_refine_ls_matrix_type full
_refine_ls_number_parameters 376
_refine_ls_number_reflns 6082
_refine_ls_number_restraints 0
_refine_ls_restrained_S_all 0.963
_refine_ls_R_factor_all 0.2254
_refine_ls_R_factor_gt 0.0768
_refine_ls_shift/su_max 0.000
_refine_ls_shift/su_mean 0.000
_refine_ls_structure_factor_coef Fsqd
_refine_ls_weighting_details 'calc w=1/[\s^2^(Fo^2^)+(0.1093P)^2^+0.0000P] where P=(Fo^2^+2Fc^2^)/3'
_refine_ls_weighting_scheme calc
_refine_ls_wR_factor_gt 0.1674
_refine_ls_wR_factor_ref 0.2436
_reflns_number_gt 2258
_reflns_number_total 6082
_reflns_threshold_expression >2sigma(I)
_cod_data_source_file c1jm10424a.txt
_cod_data_source_block 090802lt_0m
_cod_depositor_comments
;
The following automatic conversions were performed:
'_symmetry_cell_setting' value 'Monoclinic' changed to 'monoclinic'
according to '/home/saulius/struct/CIF-dictionaries/cif_core.dic'
dictionary named 'cif_core.dic' version 2.4.1 from 2010-06-29.

Automatic conversion script
Id: cif_fix_enum 1555 2011-01-17 13:19:09Z saulius 

The following automatic conversions were performed:

'_exptl_crystal_density_meas' value 'not measured' was changed to '?'
- the value is perceived as not measured.

Automatic conversion script
Id: cif_fix_values 3008 2015-01-20 13:52:24Z robertas 
;
_cod_original_cell_volume 5934.1(18)
_cod_original_sg_symbol_H-M C2/c
_cod_database_code 7206062

loop_
_symmetry_equiv_pos_as_xyz
'x, y, z'
'-x, y, -z+1/2'
'x+1/2, y+1/2, z'
'-x+1/2, y+1/2, -z+1/2'
'-x, -y, -z'
'x, -y, z-1/2'
'-x+1/2, -y+1/2, -z'
'x+1/2, -y+1/2, z-1/2'

loop_
_atom_site_label
_atom_site_type_symbol
_atom_site_fract_x
_atom_site_fract_y
_atom_site_fract_z
_atom_site_U_iso_or_equiv
_atom_site_adp_type
_atom_site_occupancy
_atom_site_symmetry_multiplicity
_atom_site_calc_flag
_atom_site_refinement_flags
_atom_site_disorder_assembly
_atom_site_disorder_group
C1 C 0.5000 -0.1899(2) 0.7500 0.0266(11) Uani 1 2 d S . .
H1 H 0.5000 -0.2231 0.7500 0.032 Uiso 1 2 calc SR . .
C2 C 0.5200(3) -0.16494(17) 0.6792(4) 0.0286(12) Uani 1 1 d . . .
C3 C 0.5208(3) -0.11530(17) 0.6802(4) 0.0287(12) Uani 1 1 d . . .
H3 H 0.5355 -0.0989 0.6334 0.034 Uiso 1 1 calc R . .
C4 C 0.5000 -0.0896(2) 0.7500 0.0266(11) Uani 1 2 d S . .
C5 C 0.5000 -0.0357(2) 0.7500 0.0263(16) Uani 1 2 d S . .
C6 C 0.4461(3) -0.01031(15) 0.6418(4) 0.0269(11) Uani 1 1 d . . .
C7 C 0.4473(3) 0.04075(16) 0.6418(4) 0.0252(11) Uani 1 1 d . . .
C8 C 0.5000 0.0662(2) 0.7500 0.0249(15) Uani 1 2 d S . .
C9 C 0.5000 0.1195(2) 0.7500 0.0291(16) Uani 1 2 d S . .
C10 C 0.4285(3) 0.14526(17) 0.7187(4) 0.0315(12) Uani 1 1 d . . .
H10 H 0.3799 0.1288 0.6970 0.038 Uiso 1 1 calc R . .
C11 C 0.4280(3) 0.19478(17) 0.7192(4) 0.0313(12) Uani 1 1 d . . .
C12 C 0.5000 0.2199(2) 0.7500 0.0346(18) Uani 1 2 d S . .
H12 H 0.5000 0.2532 0.7500 0.041 Uiso 1 2 calc SR . .
C13 C 0.5406(3) -0.19245(19) 0.6028(5) 0.0395(13) Uani 1 1 d . . .
C14 C 0.3510(3) 0.22117(18) 0.6866(5) 0.0414(14) Uani 1 1 d . . .
C15 C 0.3857(3) -0.03375(16) 0.5319(4) 0.0274(11) Uani 1 1 d . . .
H15 H 0.3821 -0.0669 0.5319 0.033 Uiso 1 1 calc R . .
C16 C 0.3331(3) -0.00979(16) 0.4274(4) 0.0260(11) Uani 1 1 d . . .
C17 C 0.3409(3) 0.04134(16) 0.4237(4) 0.0262(11) Uani 1 1 d . . .
C18 C 0.3962(3) 0.06466(16) 0.5292(4) 0.0288(12) Uani 1 1 d . . .
H18 H 0.4006 0.0977 0.5272 0.035 Uiso 1 1 calc R . .
C19 C 0.2668(3) -0.03639(16) 0.3207(4) 0.0292(12) Uani 1 1 d . . .
C20 C 0.2843(3) -0.07887(17) 0.2842(4) 0.0325(12) Uani 1 1 d . . .
H20 H 0.3382 -0.0912 0.3286 0.039 Uiso 1 1 calc R . .
C21 C 0.2230(3) -0.10306(17) 0.1830(4) 0.0341(13) Uani 1 1 d . . .
H21 H 0.2365 -0.1317 0.1621 0.041 Uiso 1 1 calc R . .
C22 C 0.1416(3) -0.08584(17) 0.1116(4) 0.0297(12) Uani 1 1 d . . .
C23 C 0.1238(3) -0.04447(17) 0.1506(4) 0.0317(12) Uani 1 1 d . . .
H23 H 0.0694 -0.0328 0.1076 0.038 Uiso 1 1 calc R . .
C24 C 0.1850(3) -0.01994(17) 0.2521(4) 0.0317(12) Uani 1 1 d . . .
H24 H 0.1709 0.0081 0.2747 0.038 Uiso 1 1 calc R . .
C25 C 0.0775(3) -0.11316(19) -0.0026(4) 0.0367(13) Uani 1 1 d . . .
C26 C 0.0668(4) -0.16417(19) 0.0297(5) 0.0509(16) Uani 1 1 d . . .
H26A H 0.1193 -0.1807 0.0677 0.076 Uiso 1 1 calc R . .
H26B H 0.0262 -0.1809 -0.0422 0.076 Uiso 1 1 calc R . .
H26C H 0.0483 -0.1629 0.0839 0.076 Uiso 1 1 calc R . .
C27 C 0.1095(3) -0.1156(2) -0.0859(4) 0.0491(16) Uani 1 1 d . . .
H27A H 0.1153 -0.0837 -0.1076 0.074 Uiso 1 1 calc R . .
H27B H 0.0705 -0.1331 -0.1573 0.074 Uiso 1 1 calc R . .
H27C H 0.1627 -0.1313 -0.0451 0.074 Uiso 1 1 calc R . .
C28 C -0.0080(3) -0.0884(2) -0.0697(5) 0.0516(16) Uani 1 1 d . . .
H28A H -0.0275 -0.0853 -0.0169 0.077 Uiso 1 1 calc R . .
H28B H -0.0470 -0.1071 -0.1387 0.077 Uiso 1 1 calc R . .
H28C H -0.0029 -0.0572 -0.0955 0.077 Uiso 1 1 calc R . .
C29 C 0.2944(3) 0.06926(16) 0.3083(4) 0.0268(11) Uani 1 1 d . . .
C30 C 0.2894(3) 0.05309(16) 0.2055(4) 0.0268(11) Uani 1 1 d . . .
H30 H 0.3108 0.0232 0.2055 0.032 Uiso 1 1 calc R . .
C31 C 0.2525(3) 0.08144(17) 0.1023(4) 0.0296(12) Uani 1 1 d . . .
H31 H 0.2487 0.0697 0.0338 0.036 Uiso 1 1 calc R . .
C32 C 0.2214(3) 0.12638(16) 0.0988(4) 0.0296(12) Uani 1 1 d . . .
C33 C 0.2257(3) 0.14205(17) 0.2018(4) 0.0295(12) Uani 1 1 d . . .
H33 H 0.2040 0.1719 0.2016 0.035 Uiso 1 1 calc R . .
C34 C 0.2619(3) 0.11374(17) 0.3052(4) 0.0312(12) Uani 1 1 d . . .
H34 H 0.2641 0.1250 0.3730 0.037 Uiso 1 1 calc R . .
C35 C 0.1864(3) 0.15770(17) -0.0145(4) 0.0334(13) Uani 1 1 d . . .
C36 C 0.1192(3) 0.12973(18) -0.1260(4) 0.0434(14) Uani 1 1 d . . .
H36A H 0.0751 0.1207 -0.1157 0.065 Uiso 1 1 calc R . .
H36B H 0.1437 0.1015 -0.1356 0.065 Uiso 1 1 calc R . .
H36C H 0.0971 0.1495 -0.1962 0.065 Uiso 1 1 calc R . .
C37 C 0.1493(3) 0.20373(18) -0.0050(5) 0.0456(15) Uani 1 1 d . . .
H37A H 0.1055 0.1966 0.0077 0.068 Uiso 1 1 calc R . .
H37B H 0.1268 0.2217 -0.0782 0.068 Uiso 1 1 calc R . .
H37C H 0.1919 0.2222 0.0615 0.068 Uiso 1 1 calc R . .
C38 C 0.2593(3) 0.16952(19) -0.0291(5) 0.0455(15) Uani 1 1 d . . .
H38A H 0.2391 0.1888 -0.0998 0.068 Uiso 1 1 calc R . .
H38B H 0.2825 0.1404 -0.0370 0.068 Uiso 1 1 calc R . .
H38C H 0.3017 0.1868 0.0403 0.068 Uiso 1 1 calc R . .
F1 F 0.6083(3) -0.22026(14) 0.6685(3) 0.0899(14) Uani 1 1 d . . .
F2 F 0.4816(2) -0.22264(13) 0.5303(3) 0.0821(13) Uani 1 1 d . . .
F3 F 0.5583(2) -0.16667(11) 0.5371(3) 0.0630(10) Uani 1 1 d . . .
F4 F 0.28507(18) 0.20678(10) 0.5798(3) 0.0547(9) Uani 1 1 d . . .
F5 F 0.3571(2) 0.26830(10) 0.6808(3) 0.0673(11) Uani 1 1 d . . .
F6 F 0.32883(19) 0.21261(11) 0.7655(3) 0.0575(9) Uani 1 1 d . . .

loop_
_atom_site_aniso_label
_atom_site_aniso_U_11
_atom_site_aniso_U_22
_atom_site_aniso_U_33
_atom_site_aniso_U_23
_atom_site_aniso_U_13
_atom_site_aniso_U_12
C1 0.012(2) 0.029(3) 0.026(3) 0.000 0.002(2) 0.000
C2 0.020(3) 0.030(3) 0.024(3) -0.003(2) 0.005(2) 0.001(2)
C3 0.012(2) 0.037(3) 0.024(3) 0.000(2) 0.001(2) -0.002(2)
C4 0.012(2) 0.029(3) 0.026(3) 0.000 0.002(2) 0.000
C5 0.021(4) 0.026(4) 0.027(4) 0.000 0.010(3) 0.000
C6 0.019(3) 0.025(3) 0.030(3) -0.002(2) 0.010(2) -0.001(2)
C7 0.016(2) 0.030(3) 0.022(3) 0.000(2) 0.005(2) -0.005(2)
C8 0.019(4) 0.028(4) 0.027(4) 0.000 0.012(3) 0.000
C9 0.030(4) 0.028(4) 0.020(3) 0.000 0.008(3) 0.000
C10 0.026(3) 0.032(3) 0.027(3) 0.001(2) 0.008(2) -0.002(2)
C11 0.029(3) 0.027(3) 0.026(3) 0.002(2) 0.007(2) 0.002(2)
C12 0.037(5) 0.020(4) 0.037(4) 0.000 0.014(4) 0.000
C13 0.040(3) 0.031(3) 0.040(3) -0.002(3) 0.017(3) -0.001(3)
C14 0.030(3) 0.029(3) 0.045(4) 0.004(3) 0.008(3) 0.000(2)
C15 0.020(3) 0.027(3) 0.025(3) -0.003(2) 0.006(2) 0.002(2)
C16 0.019(3) 0.030(3) 0.023(3) -0.003(2) 0.007(2) 0.000(2)
C17 0.018(3) 0.026(3) 0.027(3) 0.000(2) 0.008(2) -0.001(2)
C18 0.025(3) 0.024(3) 0.030(3) 0.003(2) 0.010(2) -0.002(2)
C19 0.027(3) 0.029(3) 0.025(3) 0.004(2) 0.009(2) 0.003(2)
C20 0.021(3) 0.037(3) 0.025(3) 0.000(2) 0.003(2) -0.003(2)
C21 0.033(3) 0.032(3) 0.032(3) -0.004(2) 0.014(3) -0.004(2)
C22 0.023(3) 0.039(3) 0.021(3) -0.001(2) 0.008(2) -0.003(2)
C23 0.024(3) 0.035(3) 0.028(3) 0.006(2) 0.009(2) 0.003(2)
C24 0.027(3) 0.030(3) 0.031(3) -0.002(2) 0.011(2) 0.000(2)
C25 0.023(3) 0.047(3) 0.027(3) -0.005(2) 0.005(2) -0.006(2)
C26 0.044(4) 0.050(4) 0.046(3) -0.019(3) 0.017(3) -0.018(3)
C27 0.030(3) 0.071(4) 0.031(3) -0.010(3) 0.007(3) -0.004(3)
C28 0.026(3) 0.072(4) 0.036(3) -0.016(3) 0.004(3) -0.005(3)
C29 0.020(3) 0.027(3) 0.026(3) 0.001(2) 0.008(2) -0.005(2)
C30 0.020(3) 0.025(3) 0.029(3) 0.001(2) 0.009(2) 0.001(2)
C31 0.021(3) 0.036(3) 0.028(3) -0.003(2) 0.011(2) -0.003(2)
C32 0.016(3) 0.033(3) 0.026(3) 0.003(2) 0.003(2) -0.001(2)
C33 0.025(3) 0.029(3) 0.029(3) -0.001(2) 0.011(2) 0.002(2)
C34 0.031(3) 0.032(3) 0.027(3) -0.003(2) 0.013(2) -0.004(2)
C35 0.028(3) 0.032(3) 0.031(3) 0.003(2) 0.011(2) 0.002(2)
C36 0.031(3) 0.052(4) 0.030(3) 0.009(3) 0.006(3) 0.004(3)
C37 0.041(3) 0.049(4) 0.039(3) 0.013(3) 0.017(3) 0.011(3)
C38 0.044(4) 0.047(3) 0.042(3) 0.011(3) 0.021(3) 0.001(3)
F1 0.102(3) 0.094(3) 0.076(3) 0.010(2) 0.050(2) 0.056(3)
F2 0.092(3) 0.091(3) 0.097(3) -0.065(2) 0.073(3) -0.060(2)
F3 0.101(3) 0.0406(19) 0.084(3) -0.0116(17) 0.074(2) -0.0171(18)
F4 0.0306(19) 0.050(2) 0.055(2) 0.0087(16) 0.0045(16) 0.0101(15)
F5 0.047(2) 0.0289(18) 0.112(3) 0.0034(18) 0.035(2) 0.0084(15)
F6 0.046(2) 0.065(2) 0.068(2) -0.0023(18) 0.0358(19) 0.0083(17)

loop_
_atom_type_symbol
_atom_type_description
_atom_type_scat_dispersion_real
_atom_type_scat_dispersion_imag
_atom_type_scat_source
C C 0.0033 0.0016 'International Tables Vol C Tables 4.2.6.8 and 6.1.1.4'
H H 0.0000 0.0000 'International Tables Vol C Tables 4.2.6.8 and 6.1.1.4'
F F 0.0171 0.0103 'International Tables Vol C Tables 4.2.6.8 and 6.1.1.4'

loop_
_geom_angle_atom_site_label_1
_geom_angle_atom_site_label_2
_geom_angle_atom_site_label_3
_geom_angle
_geom_angle_site_symmetry_1
_geom_angle_site_symmetry_3
_geom_angle_publ_flag
C2 C1 C2 119.3(6) . 2_656 ?
C2 C1 H1 120.3 . . ?
C2 C1 H1 120.3 2_656 . ?
C1 C2 C3 120.3(5) . . ?
C1 C2 C13 118.5(4) . . ?
C3 C2 C13 121.2(4) . . ?
C2 C3 C4 121.2(5) . . ?
C2 C3 H3 119.4 . . ?
C4 C3 H3 119.4 . . ?
C3 C4 C3 117.7(6) 2_656 . ?
C3 C4 C5 121.1(3) 2_656 . ?
C3 C4 C5 121.1(3) . . ?
C6 C5 C6 119.9(6) . 2_656 ?
C6 C5 C4 120.0(3) . . ?
C6 C5 C4 120.0(3) 2_656 . ?
C5 C6 C7 119.8(4) . . ?
C5 C6 C15 122.5(4) . . ?
C7 C6 C15 117.5(4) . . ?
C8 C7 C18 121.8(4) . . ?
C8 C7 C6 120.4(4) . . ?
C18 C7 C6 117.8(4) . . ?
C7 C8 C7 119.5(6) 2_656 . ?
C7 C8 C9 120.2(3) 2_656 . ?
C7 C8 C9 120.2(3) . . ?
C10 C9 C10 117.7(6) 2_656 . ?
C10 C9 C8 121.2(3) 2_656 . ?
C10 C9 C8 121.2(3) . . ?
C11 C10 C9 121.6(5) . . ?
C11 C10 H10 119.2 . . ?
C9 C10 H10 119.2 . . ?
C10 C11 C12 119.9(5) . . ?
C10 C11 C14 120.2(4) . . ?
C12 C11 C14 119.9(4) . . ?
C11 C12 C11 119.4(6) 2_656 . ?
C11 C12 H12 120.3 2_656 . ?
C11 C12 H12 120.3 . . ?
F3 C13 F2 107.4(4) . . ?
F3 C13 F1 104.1(5) . . ?
F2 C13 F1 103.9(5) . . ?
F3 C13 C2 115.5(4) . . ?
F2 C13 C2 112.9(5) . . ?
F1 C13 C2 112.1(4) . . ?
F5 C14 F4 107.3(4) . . ?
F5 C14 F6 107.2(4) . . ?
F4 C14 F6 104.7(4) . . ?
F5 C14 C11 113.9(4) . . ?
F4 C14 C11 111.6(4) . . ?
F6 C14 C11 111.6(4) . . ?
C16 C15 C6 123.2(4) . . ?
C16 C15 H15 118.4 . . ?
C6 C15 H15 118.4 . . ?
C15 C16 C17 119.3(4) . . ?
C15 C16 C19 119.7(4) . . ?
C17 C16 C19 121.0(4) . . ?
C18 C17 C16 118.3(4) . . ?
C18 C17 C29 119.3(4) . . ?
C16 C17 C29 122.4(4) . . ?
C17 C18 C7 123.3(4) . . ?
C17 C18 H18 118.3 . . ?
C7 C18 H18 118.3 . . ?
C24 C19 C20 117.0(4) . . ?
C24 C19 C16 121.8(4) . . ?
C20 C19 C16 121.2(4) . . ?
C21 C20 C19 121.2(5) . . ?
C21 C20 H20 119.4 . . ?
C19 C20 H20 119.4 . . ?
C20 C21 C22 122.0(5) . . ?
C20 C21 H21 119.0 . . ?
C22 C21 H21 119.0 . . ?
C23 C22 C21 116.5(4) . . ?
C23 C22 C25 123.9(4) . . ?
C21 C22 C25 119.5(4) . . ?
C22 C23 C24 121.8(5) . . ?
C22 C23 H23 119.1 . . ?
C24 C23 H23 119.1 . . ?
C23 C24 C19 121.4(5) . . ?
C23 C24 H24 119.3 . . ?
C19 C24 H24 119.3 . . ?
C27 C25 C22 108.4(4) . . ?
C27 C25 C28 108.7(4) . . ?
C22 C25 C28 111.8(4) . . ?
C27 C25 C26 109.1(4) . . ?
C22 C25 C26 110.1(4) . . ?
C28 C25 C26 108.6(5) . . ?
C25 C26 H26A 109.5 . . ?
C25 C26 H26B 109.5 . . ?
H26A C26 H26B 109.5 . . ?
C25 C26 H26C 109.5 . . ?
H26A C26 H26C 109.5 . . ?
H26B C26 H26C 109.5 . . ?
C25 C27 H27A 109.5 . . ?
C25 C27 H27B 109.5 . . ?
H27A C27 H27B 109.5 . . ?
C25 C27 H27C 109.5 . . ?
H27A C27 H27C 109.5 . . ?
H27B C27 H27C 109.5 . . ?
C25 C28 H28A 109.5 . . ?
C25 C28 H28B 109.5 . . ?
H28A C28 H28B 109.5 . . ?
C25 C28 H28C 109.5 . . ?
H28A C28 H28C 109.5 . . ?
H28B C28 H28C 109.5 . . ?
C34 C29 C30 118.4(4) . . ?
C34 C29 C17 120.3(4) . . ?
C30 C29 C17 121.1(4) . . ?
C29 C30 C31 120.3(4) . . ?
C29 C30 H30 119.9 . . ?
C31 C30 H30 119.9 . . ?
C32 C31 C30 121.9(4) . . ?
C32 C31 H31 119.0 . . ?
C30 C31 H31 119.0 . . ?
C31 C32 C33 117.4(4) . . ?
C31 C32 C35 120.0(4) . . ?
C33 C32 C35 122.6(4) . . ?
C32 C33 C34 121.1(5) . . ?
C32 C33 H33 119.5 . . ?
C34 C33 H33 119.5 . . ?
C29 C34 C33 120.9(5) . . ?
C29 C34 H34 119.6 . . ?
C33 C34 H34 119.6 . . ?
C37 C35 C36 109.3(4) . . ?
C37 C35 C32 112.2(4) . . ?
C36 C35 C32 109.8(4) . . ?
C37 C35 C38 109.0(4) . . ?
C36 C35 C38 108.9(4) . . ?
C32 C35 C38 107.6(4) . . ?
C35 C36 H36A 109.5 . . ?
C35 C36 H36B 109.5 . . ?
H36A C36 H36B 109.5 . . ?
C35 C36 H36C 109.5 . . ?
H36A C36 H36C 109.5 . . ?
H36B C36 H36C 109.5 . . ?
C35 C37 H37A 109.5 . . ?
C35 C37 H37B 109.5 . . ?
H37A C37 H37B 109.5 . . ?
C35 C37 H37C 109.5 . . ?
H37A C37 H37C 109.5 . . ?
H37B C37 H37C 109.5 . . ?
C35 C38 H38A 109.5 . . ?
C35 C38 H38B 109.5 . . ?
H38A C38 H38B 109.5 . . ?
C35 C38 H38C 109.5 . . ?
H38A C38 H38C 109.5 . . ?
H38B C38 H38C 109.5 . . ?

loop_
_geom_bond_atom_site_label_1
_geom_bond_atom_site_label_2
_geom_bond_distance
_geom_bond_site_symmetry_2
_geom_bond_publ_flag
C1 C2 1.380(6) . ?
C1 C2 1.380(6) 2_656 ?
C1 H1 0.9300 . ?
C2 C3 1.388(6) . ?
C2 C13 1.487(7) . ?
C3 C4 1.390(6) . ?
C3 H3 0.9300 . ?
C4 C3 1.390(6) 2_656 ?
C4 C5 1.507(8) . ?
C5 C6 1.417(5) . ?
C5 C6 1.417(5) 2_656 ?
C6 C7 1.428(6) . ?
C6 C15 1.430(6) . ?
C7 C8 1.414(5) . ?
C7 C18 1.427(6) . ?
C8 C7 1.414(5) 2_656 ?
C8 C9 1.489(9) . ?
C9 C10 1.393(6) 2_656 ?
C9 C10 1.393(6) . ?
C10 C11 1.384(6) . ?
C10 H10 0.9300 . ?
C11 C12 1.393(6) . ?
C11 C14 1.484(7) . ?
C12 C11 1.393(6) 2_656 ?
C12 H12 0.9300 . ?
C13 F3 1.309(6) . ?
C13 F2 1.313(6) . ?
C13 F1 1.343(6) . ?
C14 F5 1.329(5) . ?
C14 F4 1.343(5) . ?
C14 F6 1.347(6) . ?
C15 C16 1.363(6) . ?
C15 H15 0.9300 . ?
C16 C17 1.441(6) . ?
C16 C19 1.483(6) . ?
C17 C18 1.372(6) . ?
C17 C29 1.502(6) . ?
C18 H18 0.9300 . ?
C19 C24 1.390(6) . ?
C19 C20 1.390(6) . ?
C20 C21 1.383(6) . ?
C20 H20 0.9300 . ?
C21 C22 1.392(6) . ?
C21 H21 0.9300 . ?
C22 C23 1.383(6) . ?
C22 C25 1.533(6) . ?
C23 C24 1.389(6) . ?
C23 H23 0.9300 . ?
C24 H24 0.9300 . ?
C25 C27 1.528(7) . ?
C25 C28 1.533(7) . ?
C25 C26 1.534(7) . ?
C26 H26A 0.9600 . ?
C26 H26B 0.9600 . ?
C26 H26C 0.9600 . ?
C27 H27A 0.9600 . ?
C27 H27B 0.9600 . ?
C27 H27C 0.9600 . ?
C28 H28A 0.9600 . ?
C28 H28B 0.9600 . ?
C28 H28C 0.9600 . ?
C29 C34 1.381(6) . ?
C29 C30 1.389(6) . ?
C30 C31 1.394(6) . ?
C30 H30 0.9300 . ?
C31 C32 1.380(6) . ?
C31 H31 0.9300 . ?
C32 C33 1.394(6) . ?
C32 C35 1.540(6) . ?
C33 C34 1.396(6) . ?
C33 H33 0.9300 . ?
C34 H34 0.9300 . ?
C35 C37 1.507(7) . ?
C35 C36 1.540(7) . ?
C35 C38 1.545(7) . ?
C36 H36A 0.9600 . ?
C36 H36B 0.9600 . ?
C36 H36C 0.9600 . ?
C37 H37A 0.9600 . ?
C37 H37B 0.9600 . ?
C37 H37C 0.9600 . ?
C38 H38A 0.9600 . ?
C38 H38B 0.9600 . ?
C38 H38C 0.9600 . ?
